data_1536207
loop_
_publ_author_name
'Ochi, Y.'
'Tanaka, K.'
'Morikawa, H.'
'Marumo, F.'

_publ_section_title
;
 The crystal structure of Sr2 Zn Ge2 O7
;
_journal_name_full
;
Kobutsugaku Zasshi (= Journal of the Mineralogical Society of Japan)
;
_journal_page_first 331
_journal_page_last 341
_journal_volume 15
_journal_year 1982
_chemical_formula_sum 'Ge2 O7 Sr2 Zn'
_chemical_name_systematic 'Sr2 Zn (Ge2 O7)'
_space_group_IT_number 113
_symmetry_space_group_name_Hall 'P -4 2ab'
_symmetry_space_group_name_H-M 'P -4 21 m'
_cell_angle_alpha 90
_cell_angle_beta 90
_cell_angle_gamma 90
_cell_formula_units_Z 2
_cell_length_a 8.169
_cell_length_b 8.169
_cell_length_c 5.337
_cell_volume 356.152
_citation_journal_id_ASTM KOBZAI
_cod_data_source_file Ochi_KOBZAI_1982_938.cif
_cod_data_source_block Ge2O7Sr2Zn1
_cod_original_cell_volume 356.1516
_cod_original_formula_sum 'Ge2 O7 Sr2 Zn1'
_cod_database_code 1536207

loop_
_symmetry_equiv_pos_as_xyz
x,y,z
y,-x,-z
-x,-y,z
-y,x,-z
x+1/2,-y+1/2,-z
-y+1/2,-x+1/2,z
-x+1/2,y+1/2,-z
y+1/2,x+1/2,z

loop_
_atom_site_label
_atom_site_type_symbol
_atom_site_fract_x
_atom_site_fract_y
_atom_site_fract_z
_atom_site_occupancy
_atom_site_U_iso_or_equiv
Sr1 Sr+2 0.33482 0.16518 0.50656 1 0.0
O2 O-2 0.13891 0.36109 0.27401 1 0.0
O3 O-2 0.08236 0.18014 -0.20486 1 0.0
Zn1 Zn+2 0 0 0 1 0.0
O1 O-2 0.5 0 0.1765 1 0.0
Ge1 Ge+4 0.14245 0.35755 -0.04745 1 0.0
